data_1540543
loop_
_publ_author_name
'Jin, Liqun'
'Melaimi, Mohand'
'Kostenko, Arseni'
'Karni, Miriam'
'Apeloig, Yitzhak'
'Moore, Curtis E.'
'Rheingold, Arnold L.'
'Bertrand, Guy'

_publ_section_title
;
 Isolation of cationic and neutral (allenylidene)(carbene) and
 bis(allenylidene)gold complexes
;
_journal_issue 1
_journal_name_full 'Chem. Sci.'
_journal_page_first 150
_journal_paper_doi 10.1039/C5SC03654B
_journal_volume 7
_journal_year 2016
_chemical_formula_moiety 'C46 H70 Au N2, 3.5(C4 H8 O)'
_chemical_formula_sum 'C60 H98 Au N2 O3.5'
_chemical_formula_weight 1100.36
_space_group_crystal_system monoclinic
_space_group_IT_number 15
_space_group_name_Hall '-C 2yc'
_space_group_name_H-M_alt 'C 1 2/c 1'
_symmetry_space_group_name_Hall '-C 2yc'
_symmetry_space_group_name_H-M 'C 1 2/c 1'
_atom_sites_solution_hydrogens geom
_atom_sites_solution_primary direct
_atom_sites_solution_secondary difmap
_audit_creation_date 2015-06-03
_audit_creation_method
;
Olex2 1.2-beta
(compiled 2015.01.26 svn.r3150 for OlexSys, GUI svn.r4998)
;
_audit_update_record
;
2015-08-13 deposited with the CCDC.
2015-11-16 downloaded from the CCDC.
;
_cell_angle_alpha 90
_cell_angle_beta 119.0230(14)
_cell_angle_gamma 90
_cell_formula_units_Z 4
_cell_length_a 20.0066(6)
_cell_length_b 16.2975(5)
_cell_length_c 20.6068(6)
_cell_measurement_reflns_used 9928
_cell_measurement_temperature 100
_cell_measurement_theta_max 25.119
_cell_measurement_theta_min 2.260
_cell_volume 5875.3(3)
_computing_cell_refinement 'SAINT v8.34A (Bruker, 2013)'
_computing_data_collection 'APEX2 v2013.6-2 (Bruker, 2013)'
_computing_data_reduction 'SAINT v8.34A (Bruker, 2013)'
_computing_molecular_graphics 'Olex2 (Dolomanov et al., 2009)'
_computing_publication_material 'Olex2 (Dolomanov et al., 2009)'
_computing_structure_refinement 'XL (Sheldrick, 2008)'
_computing_structure_solution 'ShelXT (Sheldrick, 2008)'
_diffrn_ambient_temperature 100
_diffrn_detector 'Bruker APEX-II CCD'
_diffrn_detector_area_resol_mean 7.9
_diffrn_detector_type 'CCD Area Detector'
_diffrn_measured_fraction_theta_full 0.998
_diffrn_measured_fraction_theta_max 0.998
_diffrn_measurement_device 'Kappa Four-Circle Diffractometer'
_diffrn_measurement_device_type 'Bruker APEX II TXS'
_diffrn_measurement_method '\w and \f scans'
_diffrn_radiation_monochromator 'Double Bounce Multilayer Mirrors'
_diffrn_radiation_probe x-ray
_diffrn_radiation_type MoK\a
_diffrn_radiation_wavelength 0.71073
_diffrn_reflns_av_R_equivalents 0.0557
_diffrn_reflns_av_unetI/netI 0.0412
_diffrn_reflns_laue_measured_fraction_full 0.998
_diffrn_reflns_laue_measured_fraction_max 0.998
_diffrn_reflns_limit_h_max 24
_diffrn_reflns_limit_h_min -24
_diffrn_reflns_limit_k_max 19
_diffrn_reflns_limit_k_min -19
_diffrn_reflns_limit_l_max 24
_diffrn_reflns_limit_l_min -24
_diffrn_reflns_number 35165
_diffrn_reflns_point_group_measured_fraction_full 0.998
_diffrn_reflns_point_group_measured_fraction_max 0.998
_diffrn_reflns_theta_full 25.374
_diffrn_reflns_theta_max 25.374
_diffrn_reflns_theta_min 2.261
_diffrn_source 'Micro Focus Rotating Anode'
_diffrn_source_type 'Bruker TXS'
_diffrn_standards_number 0
_exptl_absorpt_coefficient_mu 2.547
_exptl_absorpt_correction_T_max 0.4901
_exptl_absorpt_correction_T_min 0.4123
_exptl_absorpt_correction_type multi-scan
_exptl_absorpt_process_details
;
SADABS-2014/2 (Bruker,2014/2) was used for absorption correction.
wR2(int) was 0.0973 before and 0.0611 after correction.
The Ratio of minimum to maximum transmission is 0.8413.
The \l/2 correction factor is 0.00150.
;
_exptl_crystal_colour Yellow
_exptl_crystal_colour_primary yellow
_exptl_crystal_density_diffrn 1.244
_exptl_crystal_description Block
_exptl_crystal_F_000 2316
_exptl_crystal_size_max 0.204
_exptl_crystal_size_mid 0.164
_exptl_crystal_size_min 0.103
_refine_diff_density_max 0.591
_refine_diff_density_min -1.048
_refine_diff_density_rms 0.089
_refine_ls_extinction_method none
_refine_ls_goodness_of_fit_ref 1.154
_refine_ls_hydrogen_treatment constr
_refine_ls_matrix_type full
_refine_ls_number_parameters 231
_refine_ls_number_reflns 5391
_refine_ls_number_restraints 0
_refine_ls_restrained_S_all 1.154
_refine_ls_R_factor_all 0.0566
_refine_ls_R_factor_gt 0.0474
_refine_ls_shift/su_max 0.001
_refine_ls_shift/su_mean 0.000
_refine_ls_structure_factor_coef Fsqd
_refine_ls_weighting_details 'w=1/[\s^2^(Fo^2^)+(0.0422P)^2^+29.1045P] where P=(Fo^2^+2Fc^2^)/3'
_refine_ls_weighting_scheme calc
_refine_ls_wR_factor_gt 0.1178
_refine_ls_wR_factor_ref 0.1209
_reflns_Friedel_coverage 0.000
_reflns_number_gt 4675
_reflns_number_total 5391
_reflns_threshold_expression 'I > 2\s(I)'
_cod_data_source_file c5sc03654b2.cif
_cod_data_source_block MM57
_cod_depositor_comments
;
The following automatic conversions were performed:

'_diffrn_radiation_probe' value 'X-ray' changed to 'x-ray' according
to
/usr/data/users/saulius/crontab/automatic-downloads/rss-feeds/RSC/lib/dictionaries/cif_core.dic
dictionary named 'cif_core.dic' version 2.4.2 from 2011-04-26.

'_exptl_crystal_colour_primary' value 'Yellow' changed to 'yellow'
according to
/usr/data/users/saulius/crontab/automatic-downloads/rss-feeds/RSC/lib/dictionaries/cif_core.dic
dictionary named 'cif_core.dic' version 2.4.2 from 2011-04-26.

Automatic conversion script
Id: cif_fix_values 4268 2015-11-12 08:31:59Z antanas 

 Adding full bibliography for 1540542--1540544.cif.
;
_cod_original_formula_sum 'C60 H98 Au N2 O3.50'
_cod_database_code 1540543
_shelx_space_group_comment
;
The symmetry employed for this shelxl refinement is uniquely defined
by the following loop, which should always be used as a source of
symmetry information in preference to the above space-group names.
They are only intended as comments.
;
_shelx_estimated_absorpt_t_max 0.779
_shelx_estimated_absorpt_t_min 0.625
_olex2_refinement_description
;
1. Fixed Uiso
 At 1.2 times of:
  All C(H) groups, All C(H,H) groups
 At 1.5 times of:
  All C(H,H,H) groups
2. Uiso/Uaniso restraints and constraints
Uanis(C1) = Uanis(Au1) = Uanis(C2)
3. Others
 Fixed Sof: Au1(0.5) C2(0.5) C1(0.5)
4.a Ternary CH refined with riding coordinates:
 C19(H19), C22(H22)
4.b Secondary CH2 refined with riding coordinates:
 C5(H5A,H5B), C9(H9A,H9B), C11(H11A,H11B)
4.c Aromatic/amide H refined with riding coordinates:
 C15(H15), C16(H16), C17(H17)
4.d Idealised Me refined as rotating group:
 C21(H21A,H21B,H21C), C24(H24A,H24B,H24C), C23(H23A,H23B,H23C), C20(H20A,H20B,
 H20C), C7(H7A,H7B,H7C), C8(H8A,H8B,H8C), C10(H10A,H10B,H10C), C12(H12A,H12B,
 H12C)
;
_shelx_shelxl_version_number 2014/7
_olex2_submission_special_instructions 'No special instructions were received'

loop_
_space_group_symop_operation_xyz
'x, y, z'
'-x, y, -z+1/2'
'x+1/2, y+1/2, z'
'-x+1/2, y+1/2, -z+1/2'
'-x, -y, -z'
'x, -y, z-1/2'
'-x+1/2, -y+1/2, -z'
'x+1/2, -y+1/2, z-1/2'

loop_
_atom_site_label
_atom_site_type_symbol
_atom_site_fract_x
_atom_site_fract_y
_atom_site_fract_z
_atom_site_U_iso_or_equiv
_atom_site_adp_type
_atom_site_occupancy
_atom_site_site_symmetry_order
_atom_site_calc_flag
_atom_site_refinement_flags_posn
_atom_site_refinement_flags_occupancy
_atom_site_disorder_assembly
_atom_site_disorder_group
Au1 Au 0.56861(3) 0.29239(2) 0.26233(2) 0.02358(12) Uani 0.5 1 d . P A 1
N1 N 0.2955(2) 0.3759(2) 0.2267(2) 0.0279(8) Uani 1 1 d . . . .
C1 C 0.4626(6) 0.2885(7) 0.2418(6) 0.02358(12) Uani 0.5 1 d . P . .
C2 C 0.3930(7) 0.2951(6) 0.2296(5) 0.02358(12) Uani 0.5 1 d . P A .
C3 C 0.3228(3) 0.3082(3) 0.2145(2) 0.0260(10) Uani 1 1 d . . . .
C4 C 0.2579(3) 0.2445(3) 0.1778(3) 0.0343(11) Uani 1 1 d . . . .
C5 C 0.1897(3) 0.2837(3) 0.1824(3) 0.0444(13) Uani 1 1 d . . . .
H5A H 0.1828 0.2574 0.2220 0.053 Uiso 1 1 calc R . . .
H5B H 0.1419 0.2773 0.1347 0.053 Uiso 1 1 calc R . . .
C6 C 0.2095(3) 0.3758(3) 0.2000(3) 0.0385(12) Uani 1 1 d . . . .
C7 C 0.1939(3) 0.4081(3) 0.2612(3) 0.0507(15) Uani 1 1 d . . . .
H7A H 0.2211 0.3741 0.3056 0.076 Uiso 1 1 calc GR . . .
H7B H 0.1389 0.4061 0.2441 0.076 Uiso 1 1 calc GR . . .
H7C H 0.2118 0.4650 0.2729 0.076 Uiso 1 1 calc GR . . .
C8 C 0.1682(3) 0.4298(3) 0.1320(3) 0.0451(13) Uani 1 1 d . . . .
H8A H 0.1860 0.4865 0.1448 0.068 Uiso 1 1 calc GR . . .
H8B H 0.1130 0.4274 0.1141 0.068 Uiso 1 1 calc GR . . .
H8C H 0.1789 0.4103 0.0929 0.068 Uiso 1 1 calc GR . . .
C9 C 0.2834(3) 0.1619(3) 0.2199(3) 0.0462(14) Uani 1 1 d . . . .
H9A H 0.2395 0.1237 0.1991 0.055 Uiso 1 1 calc R . . .
H9B H 0.3238 0.1377 0.2112 0.055 Uiso 1 1 calc R . . .
C10 C 0.3139(4) 0.1694(4) 0.3036(4) 0.0621(18) Uani 1 1 d . . . .
H10A H 0.2741 0.1926 0.3129 0.093 Uiso 1 1 calc GR . . .
H10B H 0.3587 0.2054 0.3251 0.093 Uiso 1 1 calc GR . . .
H10C H 0.3283 0.1150 0.3265 0.093 Uiso 1 1 calc GR . . .
C11 C 0.2430(3) 0.2358(3) 0.0968(3) 0.0434(13) Uani 1 1 d . . . .
H11A H 0.2280 0.2901 0.0723 0.052 Uiso 1 1 calc R . . .
H11B H 0.2914 0.2198 0.0982 0.052 Uiso 1 1 calc R . . .
C12 C 0.1814(4) 0.1735(4) 0.0496(4) 0.0620(17) Uani 1 1 d . . . .
H12A H 0.1770 0.1705 0.0002 0.093 Uiso 1 1 calc GR . . .
H12B H 0.1323 0.1906 0.0450 0.093 Uiso 1 1 calc GR . . .
H12C H 0.1954 0.1194 0.0733 0.093 Uiso 1 1 calc GR . . .
C13 C 0.3423(2) 0.4487(3) 0.2581(2) 0.0247(9) Uani 1 1 d . . . .
C14 C 0.3511(2) 0.5049(3) 0.2109(2) 0.0256(9) Uani 1 1 d . . . .
C15 C 0.3901(3) 0.5780(3) 0.2431(3) 0.0325(11) Uani 1 1 d . . . .
H15 H 0.3956 0.6181 0.2126 0.039 Uiso 1 1 calc R . . .
C16 C 0.4204(3) 0.5930(3) 0.3175(3) 0.0335(11) Uani 1 1 d . . . .
H16 H 0.4452 0.6437 0.3378 0.040 Uiso 1 1 calc R . . .
C17 C 0.4149(3) 0.5339(3) 0.3630(3) 0.0340(11) Uani 1 1 d . . . .
H17 H 0.4378 0.5440 0.4148 0.041 Uiso 1 1 calc R . . .
C18 C 0.3770(3) 0.4606(3) 0.3349(2) 0.0296(10) Uani 1 1 d . . . .
C19 C 0.3279(3) 0.4864(3) 0.1302(2) 0.0312(10) Uani 1 1 d . . . .
H19 H 0.2976 0.4344 0.1155 0.037 Uiso 1 1 calc R . . .
C20 C 0.2790(3) 0.5548(4) 0.0770(3) 0.0480(14) Uani 1 1 d . . . .
H20A H 0.2326 0.5625 0.0810 0.072 Uiso 1 1 calc GR . . .
H20B H 0.2650 0.5396 0.0260 0.072 Uiso 1 1 calc GR . . .
H20C H 0.3084 0.6061 0.0902 0.072 Uiso 1 1 calc GR . . .
C21 C 0.4004(3) 0.4733(3) 0.1236(3) 0.0356(11) Uani 1 1 d . . . .
H21A H 0.4293 0.5247 0.1348 0.053 Uiso 1 1 calc GR . . .
H21B H 0.3861 0.4558 0.0730 0.053 Uiso 1 1 calc GR . . .
H21C H 0.4322 0.4308 0.1589 0.053 Uiso 1 1 calc GR . . .
C22 C 0.3805(3) 0.3939(3) 0.3885(3) 0.0367(12) Uani 1 1 d . . . .
H22 H 0.3425 0.3504 0.3592 0.044 Uiso 1 1 calc R . . .
C23 C 0.3605(4) 0.4275(4) 0.4469(3) 0.0551(16) Uani 1 1 d . . . .
H23A H 0.4005 0.4656 0.4800 0.083 Uiso 1 1 calc GR . . .
H23B H 0.3568 0.3819 0.4760 0.083 Uiso 1 1 calc GR . . .
H23C H 0.3114 0.4565 0.4219 0.083 Uiso 1 1 calc GR . . .
C24 C 0.4603(3) 0.3548(3) 0.4267(3) 0.0432(13) Uani 1 1 d . . . .
H24A H 0.4714 0.3317 0.3891 0.065 Uiso 1 1 calc GR . . .
H24B H 0.4618 0.3111 0.4601 0.065 Uiso 1 1 calc GR . . .
H24C H 0.4985 0.3967 0.4553 0.065 Uiso 1 1 calc GR . . .

loop_
_atom_site_aniso_label
_atom_site_aniso_U_11
_atom_site_aniso_U_22
_atom_site_aniso_U_33
_atom_site_aniso_U_23
_atom_site_aniso_U_13
_atom_site_aniso_U_12
Au1 0.0289(2) 0.01847(17) 0.02825(19) 0.00303(15) 0.01768(19) 0.0039(2)
N1 0.033(2) 0.0241(19) 0.036(2) -0.0098(16) 0.0242(18) -0.0093(17)
C1 0.0289(2) 0.01847(17) 0.02825(19) 0.00303(15) 0.01768(19) 0.0039(2)
C2 0.0289(2) 0.01847(17) 0.02825(19) 0.00303(15) 0.01768(19) 0.0039(2)
C3 0.032(2) 0.024(2) 0.036(2) -0.0076(18) 0.027(2) -0.0167(19)
C4 0.035(3) 0.026(2) 0.051(3) -0.014(2) 0.028(2) -0.013(2)
C5 0.044(3) 0.027(3) 0.064(4) -0.018(2) 0.028(3) -0.017(2)
C6 0.033(3) 0.034(3) 0.061(3) -0.015(2) 0.032(3) -0.011(2)
C7 0.054(3) 0.044(3) 0.081(4) -0.023(3) 0.053(3) -0.014(3)
C8 0.030(3) 0.037(3) 0.071(4) -0.009(3) 0.027(3) -0.002(2)
C9 0.048(3) 0.026(3) 0.075(4) -0.001(3) 0.038(3) -0.009(2)
C10 0.089(5) 0.037(3) 0.083(5) 0.016(3) 0.060(4) -0.003(3)
C11 0.042(3) 0.037(3) 0.056(3) -0.023(2) 0.027(3) -0.017(2)
C12 0.057(4) 0.055(4) 0.068(4) -0.032(3) 0.026(3) -0.026(3)
C13 0.028(2) 0.022(2) 0.030(2) -0.0077(18) 0.018(2) -0.0035(18)
C14 0.025(2) 0.020(2) 0.033(2) -0.0039(18) 0.0148(19) -0.0026(18)
C15 0.032(3) 0.021(2) 0.043(3) -0.002(2) 0.017(2) -0.003(2)
C16 0.027(2) 0.022(2) 0.046(3) -0.012(2) 0.013(2) -0.0008(19)
C17 0.035(3) 0.033(3) 0.033(3) -0.013(2) 0.016(2) 0.003(2)
C18 0.037(3) 0.025(2) 0.032(2) -0.0029(19) 0.020(2) 0.007(2)
C19 0.033(3) 0.031(2) 0.030(2) 0.001(2) 0.016(2) -0.007(2)
C20 0.046(3) 0.058(4) 0.034(3) 0.013(3) 0.014(3) 0.002(3)
C21 0.043(3) 0.036(3) 0.033(3) 0.001(2) 0.023(2) -0.004(2)
C22 0.051(3) 0.036(3) 0.034(3) -0.005(2) 0.029(2) -0.003(2)
C23 0.077(4) 0.061(4) 0.049(3) -0.002(3) 0.048(3) 0.008(3)
C24 0.062(4) 0.039(3) 0.030(3) 0.004(2) 0.024(3) 0.006(3)

loop_
_atom_type_symbol
_atom_type_description
_atom_type_scat_dispersion_real
_atom_type_scat_dispersion_imag
_atom_type_scat_source
C C 0.0033 0.0016 'International Tables Vol C Tables 4.2.6.8 and 6.1.1.4'
H H 0.0000 0.0000 'International Tables Vol C Tables 4.2.6.8 and 6.1.1.4'
Au Au -2.0133 8.8022 'International Tables Vol C Tables 4.2.6.8 and 6.1.1.4'
N N 0.0061 0.0033 'International Tables Vol C Tables 4.2.6.8 and 6.1.1.4'
O O 0.0106 0.0060 'International Tables Vol C Tables 4.2.6.8 and 6.1.1.4'

loop_
_geom_angle_atom_site_label_1
_geom_angle_atom_site_label_2
_geom_angle_atom_site_label_3
_geom_angle
_geom_angle_site_symmetry_1
_geom_angle_site_symmetry_3
C1 Au1 Au1 6.7(11) 2_655 2_655
C1 Au1 Au1 2.0(3) . 2_655
C1 Au1 C1 5.6(11) 2_655 .
C1 Au1 C2 174.7(12) 2_655 2_655
C1 Au1 C3 175.0(11) 2_655 2_655
C1 Au1 C3 174.3(4) . 2_655
C2 Au1 Au1 175.9(8) 2_655 2_655
C2 Au1 C1 177.9(8) 2_655 .
C2 Au1 C3 3.7(8) 2_655 2_655
C3 Au1 Au1 172.32(12) 2_655 2_655
C3 N1 C6 115.5(3) . .
C3 N1 C13 122.4(4) . .
C13 N1 C6 121.9(3) . .
Au1 C1 Au1 171.3(15) 2_655 .
Au1 C1 C1 172.0(16) 2_655 2_655
Au1 C1 C2 2.9(7) 2_655 .
C1 C1 Au1 2.4(5) 2_655 .
C2 C1 Au1 173.3(11) . .
C2 C1 C1 174.6(10) . 2_655
Au1 C2 C1 2.4(6) 2_655 .
Au1 C2 C3 174.2(13) 2_655 .
C1 C2 C3 174.8(11) . .
N1 C3 Au1 124.6(3) . 2_655
N1 C3 C4 109.4(4) . .
C2 C3 Au1 2.0(4) . 2_655
C2 C3 N1 126.5(6) . .
C2 C3 C4 124.2(6) . .
C4 C3 Au1 126.0(3) . 2_655
C3 C4 C5 104.4(4) . .
C3 C4 C9 109.9(4) . .
C3 C4 C11 105.3(4) . .
C5 C4 C11 112.8(4) . .
C9 C4 C5 112.7(4) . .
C9 C4 C11 111.1(4) . .
C4 C5 H5A 110.5 . .
C4 C5 H5B 110.5 . .
C4 C5 C6 106.3(4) . .
H5A C5 H5B 108.7 . .
C6 C5 H5A 110.5 . .
C6 C5 H5B 110.5 . .
N1 C6 C5 101.5(4) . .
C7 C6 N1 110.2(4) . .
C7 C6 C5 113.3(4) . .
C8 C6 N1 110.2(4) . .
C8 C6 C5 112.5(4) . .
C8 C6 C7 109.0(4) . .
C6 C7 H7A 109.5 . .
C6 C7 H7B 109.5 . .
C6 C7 H7C 109.5 . .
H7A C7 H7B 109.5 . .
H7A C7 H7C 109.5 . .
H7B C7 H7C 109.5 . .
C6 C8 H8A 109.5 . .
C6 C8 H8B 109.5 . .
C6 C8 H8C 109.5 . .
H8A C8 H8B 109.5 . .
H8A C8 H8C 109.5 . .
H8B C8 H8C 109.5 . .
C4 C9 H9A 108.8 . .
C4 C9 H9B 108.8 . .
H9A C9 H9B 107.7 . .
C10 C9 C4 113.8(4) . .
C10 C9 H9A 108.8 . .
C10 C9 H9B 108.8 . .
C9 C10 H10A 109.5 . .
C9 C10 H10B 109.5 . .
C9 C10 H10C 109.5 . .
H10A C10 H10B 109.5 . .
H10A C10 H10C 109.5 . .
H10B C10 H10C 109.5 . .
C4 C11 H11A 108.6 . .
C4 C11 H11B 108.6 . .
H11A C11 H11B 107.5 . .
C12 C11 C4 114.8(5) . .
C12 C11 H11A 108.6 . .
C12 C11 H11B 108.6 . .
C11 C12 H12A 109.5 . .
C11 C12 H12B 109.5 . .
C11 C12 H12C 109.5 . .
H12A C12 H12B 109.5 . .
H12A C12 H12C 109.5 . .
H12B C12 H12C 109.5 . .
C14 C13 N1 119.4(4) . .
C18 C13 N1 118.4(4) . .
C18 C13 C14 122.2(4) . .
C13 C14 C19 123.5(4) . .
C15 C14 C13 116.9(4) . .
C15 C14 C19 119.4(4) . .
C14 C15 H15 119.2 . .
C16 C15 C14 121.7(4) . .
C16 C15 H15 119.2 . .
C15 C16 H16 120.1 . .
C15 C16 C17 119.7(4) . .
C17 C16 H16 120.1 . .
C16 C17 H17 119.2 . .
C18 C17 C16 121.7(4) . .
C18 C17 H17 119.2 . .
C13 C18 C22 122.9(4) . .
C17 C18 C13 117.6(4) . .
C17 C18 C22 119.3(4) . .
C14 C19 H19 108.5 . .
C14 C19 C20 112.6(4) . .
C14 C19 C21 108.9(4) . .
C20 C19 H19 108.5 . .
C21 C19 H19 108.5 . .
C21 C19 C20 109.9(4) . .
C19 C20 H20A 109.5 . .
C19 C20 H20B 109.5 . .
C19 C20 H20C 109.5 . .
H20A C20 H20B 109.5 . .
H20A C20 H20C 109.5 . .
H20B C20 H20C 109.5 . .
C19 C21 H21A 109.5 . .
C19 C21 H21B 109.5 . .
C19 C21 H21C 109.5 . .
H21A C21 H21B 109.5 . .
H21A C21 H21C 109.5 . .
H21B C21 H21C 109.5 . .
C18 C22 H22 108.3 . .
C18 C22 C23 112.0(4) . .
C18 C22 C24 109.8(4) . .
C23 C22 H22 108.3 . .
C24 C22 H22 108.3 . .
C24 C22 C23 110.3(4) . .
C22 C23 H23A 109.5 . .
C22 C23 H23B 109.5 . .
C22 C23 H23C 109.5 . .
H23A C23 H23B 109.5 . .
H23A C23 H23C 109.5 . .
H23B C23 H23C 109.5 . .
C22 C24 H24A 109.5 . .
C22 C24 H24B 109.5 . .
C22 C24 H24C 109.5 . .
H24A C24 H24B 109.5 . .
H24A C24 H24C 109.5 . .
H24B C24 H24C 109.5 . .

loop_
_geom_bond_atom_site_label_1
_geom_bond_atom_site_label_2
_geom_bond_distance
_geom_bond_site_symmetry_2
Au1 Au1 2.5380(9) 2_655
Au1 C1 0.592(11) 2_655
Au1 C1 1.951(11) .
Au1 C2 0.703(11) 2_655
Au1 C3 2.003(4) 2_655
N1 C3 1.308(6) .
N1 C6 1.533(6) .
N1 C13 1.454(5) .
C1 Au1 0.592(11) 2_655
C1 C1 1.36(2) 2_655
C2 Au1 0.703(11) 2_655
C2 C1 1.293(16) .
C3 Au1 2.003(4) 2_655
C3 C2 1.302(12) .
C3 C4 1.543(6) .
C5 C4 1.549(7) .
C5 H5A 0.9900 .
C5 H5B 0.9900 .
C5 C6 1.550(6) .
C6 C7 1.530(7) .
C6 C8 1.516(8) .
C7 H7A 0.9800 .
C7 H7B 0.9800 .
C7 H7C 0.9800 .
C8 H8A 0.9800 .
C8 H8B 0.9800 .
C8 H8C 0.9800 .
C9 C4 1.548(7) .
C9 H9A 0.9900 .
C9 H9B 0.9900 .
C9 C10 1.532(8) .
C10 H10A 0.9800 .
C10 H10B 0.9800 .
C10 H10C 0.9800 .
C11 C4 1.554(7) .
C11 H11A 0.9900 .
C11 H11B 0.9900 .
C11 C12 1.528(7) .
C12 H12A 0.9800 .
C12 H12B 0.9800 .
C12 H12C 0.9800 .
C14 C13 1.409(6) .
C14 C15 1.402(6) .
C14 C19 1.524(6) .
C15 H15 0.9500 .
C15 C16 1.369(7) .
C16 H16 0.9500 .
C16 C17 1.385(7) .
C17 H17 0.9500 .
C18 C13 1.398(6) .
C18 C17 1.383(6) .
C18 C22 1.527(6) .
C19 H19 1.0000 .
C19 C20 1.537(7) .
C19 C21 1.536(7) .
C20 H20A 0.9800 .
C20 H20B 0.9800 .
C20 H20C 0.9800 .
C21 H21A 0.9800 .
C21 H21B 0.9800 .
C21 H21C 0.9800 .
C22 H22 1.0000 .
C22 C23 1.542(6) .
C23 H23A 0.9800 .
C23 H23B 0.9800 .
C23 H23C 0.9800 .
C24 C22 1.534(7) .
C24 H24A 0.9800 .
C24 H24B 0.9800 .
C24 H24C 0.9800 .
